data_1515238
loop_
_publ_author_name
'Iida, Azusa'
'Sekioka, Anna'
'Yamaguchi, Shigehiro'

_publ_section_title
;
 Heteroarene-fused boroles: what governs the antiaromaticity and Lewis
 acidity of the borole skeleton?
;
_journal_issue 5
_journal_name_full 'Chemical Science'
_journal_page_first 1461
_journal_paper_doi 10.1039/c2sc20100c
_journal_volume 3
_journal_year 2012
_chemical_formula_moiety 'C23 H19 B O'
_chemical_formula_sum 'C23 H19 B O'
_chemical_formula_weight 322.19
_chemical_melting_point 390
_chemical_name_common (benzofrano)(benzo)borole
_chemical_name_systematic
;
(benzofrano)(benzo)borole
;
_space_group_IT_number 15
_symmetry_cell_setting monoclinic
_symmetry_space_group_name_Hall '-C 2yc'
_symmetry_space_group_name_H-M 'C 1 2/c 1'
_atom_sites_solution_hydrogens geom
_atom_sites_solution_primary direct
_atom_sites_solution_secondary difmap
_audit_creation_method SHELXL-97
_cell_angle_alpha 90.00
_cell_angle_beta 105.8586(11)
_cell_angle_gamma 90.00
_cell_formula_units_Z 8
_cell_length_a 25.956(8)
_cell_length_b 8.077(3)
_cell_length_c 16.850(5)
_cell_measurement_reflns_used 5063
_cell_measurement_temperature 123(2)
_cell_measurement_theta_max 31.5050
_cell_measurement_theta_min 2.5945
_cell_volume 3398.1(19)
_computing_molecular_graphics 'ORTEP 3 for windows'
_computing_structure_refinement 'SHELXL-97 (Sheldrick, 1997)'
_computing_structure_solution 'SHELXS-97 (Sheldrick, 1990)'
_diffrn_ambient_temperature 123(2)
_diffrn_measured_fraction_theta_full 0.990
_diffrn_measured_fraction_theta_max 0.990
_diffrn_measurement_device_type
;
'Saturn70 CCD (4x4 bin mode) with MicroMax-007'
;
_diffrn_measurement_method dtprofit.ref
_diffrn_radiation_monochromator graphite
_diffrn_radiation_source 'fine-focus sealed tube'
_diffrn_radiation_type MoK\a
_diffrn_radiation_wavelength 0.71070
_diffrn_reflns_av_R_equivalents 0.0311
_diffrn_reflns_av_sigmaI/netI 0.0251
_diffrn_reflns_limit_h_max 27
_diffrn_reflns_limit_h_min -30
_diffrn_reflns_limit_k_max 9
_diffrn_reflns_limit_k_min -9
_diffrn_reflns_limit_l_max 19
_diffrn_reflns_limit_l_min -20
_diffrn_reflns_number 10888
_diffrn_reflns_theta_full 25.00
_diffrn_reflns_theta_max 25.00
_diffrn_reflns_theta_min 2.60
_exptl_absorpt_coefficient_mu 0.074
_exptl_absorpt_correction_T_max 0.9926
_exptl_absorpt_correction_T_min 0.9853
_exptl_absorpt_correction_type multi-scan
_exptl_absorpt_process_details 'Jacobson, R. (1998) Private communication'
_exptl_crystal_colour orange
_exptl_crystal_density_diffrn 1.260
_exptl_crystal_density_method 'not measured'
_exptl_crystal_description plate
_exptl_crystal_F_000 1360
_exptl_crystal_size_max 0.20
_exptl_crystal_size_mid 0.10
_exptl_crystal_size_min 0.05
_refine_diff_density_max 0.971
_refine_diff_density_min -0.341
_refine_diff_density_rms 0.055
_refine_ls_extinction_coef none
_refine_ls_extinction_method none
_refine_ls_goodness_of_fit_ref 1.078
_refine_ls_hydrogen_treatment constr
_refine_ls_matrix_type full
_refine_ls_number_parameters 229
_refine_ls_number_reflns 2963
_refine_ls_number_restraints 0
_refine_ls_restrained_S_all 1.078
_refine_ls_R_factor_all 0.0745
_refine_ls_R_factor_gt 0.0654
_refine_ls_shift/su_max 0.004
_refine_ls_shift/su_mean 0.001
_refine_ls_structure_factor_coef Fsqd
_refine_ls_weighting_details 'calc w=1/[\s^2^(Fo^2^)+(0.0856P)^2^+6.9336P] where P=(Fo^2^+2Fc^2^)/3'
_refine_ls_weighting_scheme calc
_refine_ls_wR_factor_gt 0.1669
_refine_ls_wR_factor_ref 0.1748
_reflns_number_gt 2543
_reflns_number_total 2963
_reflns_threshold_expression >2sigma(I)
_cod_data_source_file c2sc20100c.txt
_cod_data_source_block cmpd3
_cod_original_cell_volume 3398.0(18)
_cod_original_sg_symbol_H-M C2/c
_cod_database_code 1515238

loop_
_symmetry_equiv_pos_as_xyz
'x, y, z'
'-x, y, -z+1/2'
'x+1/2, y+1/2, z'
'-x+1/2, y+1/2, -z+1/2'
'-x, -y, -z'
'x, -y, z-1/2'
'-x+1/2, -y+1/2, -z'
'x+1/2, -y+1/2, z-1/2'

loop_
_atom_site_label
_atom_site_type_symbol
_atom_site_fract_x
_atom_site_fract_y
_atom_site_fract_z
_atom_site_U_iso_or_equiv
_atom_site_adp_type
_atom_site_occupancy
_atom_site_symmetry_multiplicity
_atom_site_calc_flag
_atom_site_refinement_flags
B1 B 0.83967(12) -0.2441(3) 0.42423(17) 0.0275(6) Uani 1 1 d .
C1 C 0.78028(10) -0.2674(3) 0.36340(14) 0.0278(6) Uani 1 1 d .
C2 C 0.74483(10) -0.1610(3) 0.38871(14) 0.0279(6) Uani 1 1 d .
C3 C 0.77838(9) -0.0731(3) 0.46257(13) 0.0211(5) Uani 1 1 d .
C4 C 0.83089(10) -0.1112(3) 0.48550(15) 0.0268(5) Uani 1 1 d .
C5 C 0.85217(10) -0.0114(3) 0.55812(14) 0.0277(6) Uani 1 1 d .
C6 C 0.80914(9) 0.0806(3) 0.57077(15) 0.0265(5) Uani 1 1 d .
O1 O 0.76176(6) 0.0409(2) 0.50874(10) 0.0288(4) Uani 1 1 d .
C7 C 0.69169(11) -0.1502(3) 0.34879(16) 0.0324(6) Uani 1 1 d .
H1 H 0.6689 -0.0775 0.3679 0.039 Uiso 1 1 calc R
C8 C 0.67116(11) -0.2510(3) 0.27741(16) 0.0327(6) Uani 1 1 d .
H2 H 0.6343 -0.2464 0.2482 0.039 Uiso 1 1 calc R
C9 C 0.70536(10) -0.3549(3) 0.25134(14) 0.0300(6) Uani 1 1 d .
H3 H 0.6920 -0.4213 0.2036 0.036 Uiso 1 1 calc R
C10 C 0.75981(10) -0.3635(3) 0.29464(14) 0.0286(6) Uani 1 1 d .
H4 H 0.7828 -0.4366 0.2762 0.034 Uiso 1 1 calc R
C11 C 0.90249(10) 0.0105(3) 0.61522(14) 0.0279(6) Uani 1 1 d .
H5 H 0.9331 -0.0485 0.6101 0.033 Uiso 1 1 calc R
C12 C 0.90587(10) 0.1208(3) 0.67901(15) 0.0293(6) Uani 1 1 d .
H6 H 0.9395 0.1370 0.7184 0.035 Uiso 1 1 calc R
C13 C 0.86127(10) 0.2098(3) 0.68748(15) 0.0320(6) Uani 1 1 d .
H7 H 0.8655 0.2854 0.7320 0.038 Uiso 1 1 calc R
C14 C 0.81151(10) 0.1901(3) 0.63267(15) 0.0315(6) Uani 1 1 d .
H8 H 0.7809 0.2491 0.6379 0.038 Uiso 1 1 calc R
C15 C 0.89217(10) -0.3292(3) 0.41620(14) 0.0257(5) Uani 1 1 d .
C16 C 0.93477(9) -0.2338(3) 0.40280(14) 0.0254(5) Uani 1 1 d .
C17 C 0.97865(9) -0.3119(3) 0.38678(14) 0.0260(5) Uani 1 1 d .
H9 H 1.0067 -0.2464 0.3770 0.031 Uiso 1 1 calc R
C18 C 0.98252(9) -0.4836(3) 0.38472(14) 0.0260(5) Uani 1 1 d .
C19 C 0.94174(10) -0.5757(3) 0.40206(14) 0.0279(6) Uani 1 1 d .
H10 H 0.9445 -0.6930 0.4031 0.033 Uiso 1 1 calc R
C20 C 0.89723(10) -0.5030(3) 0.41790(14) 0.0263(5) Uani 1 1 d .
C21 C 0.93314(10) -0.0465(3) 0.40220(16) 0.0306(6) Uani 1 1 d .
H11 H 0.9681 -0.0031 0.4004 0.046 Uiso 1 1 calc R
H12 H 0.9248 -0.0069 0.4523 0.046 Uiso 1 1 calc R
H13 H 0.9055 -0.0083 0.3536 0.046 Uiso 1 1 calc R
C22 C 1.03002(10) -0.5668(3) 0.36674(18) 0.0376(6) Uani 1 1 d .
H14 H 1.0473 -0.4897 0.3372 0.056 Uiso 1 1 calc R
H15 H 1.0180 -0.6651 0.3326 0.056 Uiso 1 1 calc R
H16 H 1.0556 -0.5996 0.4187 0.056 Uiso 1 1 calc R
C23 C 0.85642(11) -0.6107(3) 0.44228(17) 0.0354(6) Uani 1 1 d .
H17 H 0.8566 -0.7214 0.4186 0.053 Uiso 1 1 calc R
H18 H 0.8207 -0.5615 0.4215 0.053 Uiso 1 1 calc R
H19 H 0.8655 -0.6188 0.5025 0.053 Uiso 1 1 calc R

loop_
_atom_site_aniso_label
_atom_site_aniso_U_11
_atom_site_aniso_U_22
_atom_site_aniso_U_33
_atom_site_aniso_U_23
_atom_site_aniso_U_13
_atom_site_aniso_U_12
B1 0.0407(16) 0.0196(13) 0.0262(14) 0.0047(10) 0.0160(12) -0.0007(11)
C1 0.0434(14) 0.0206(11) 0.0226(12) 0.0010(9) 0.0142(10) -0.0059(10)
C2 0.0381(14) 0.0238(12) 0.0221(12) 0.0050(9) 0.0090(10) -0.0056(10)
C3 0.0315(13) 0.0149(10) 0.0208(11) 0.0000(9) 0.0135(9) 0.0013(9)
C4 0.0334(14) 0.0233(12) 0.0260(12) 0.0021(10) 0.0118(10) -0.0006(10)
C5 0.0460(15) 0.0179(11) 0.0207(11) 0.0025(9) 0.0116(10) -0.0057(10)
C6 0.0292(13) 0.0243(12) 0.0271(12) 0.0079(10) 0.0095(10) -0.0005(9)
O1 0.0352(10) 0.0255(9) 0.0270(9) -0.0012(7) 0.0106(8) 0.0035(7)
C7 0.0498(16) 0.0215(12) 0.0324(13) 0.0049(10) 0.0225(12) 0.0020(11)
C8 0.0406(15) 0.0262(13) 0.0316(13) 0.0060(10) 0.0103(11) -0.0032(11)
C9 0.0441(15) 0.0234(12) 0.0219(12) -0.0014(9) 0.0081(11) -0.0064(10)
C10 0.0413(15) 0.0229(12) 0.0227(12) -0.0011(9) 0.0106(11) -0.0065(10)
C11 0.0321(13) 0.0258(12) 0.0258(12) 0.0011(10) 0.0082(10) -0.0041(10)
C12 0.0329(13) 0.0294(13) 0.0249(12) 0.0009(10) 0.0065(10) -0.0051(10)
C13 0.0427(15) 0.0276(13) 0.0278(13) 0.0015(10) 0.0130(11) -0.0018(11)
C14 0.0394(15) 0.0270(13) 0.0309(13) 0.0033(11) 0.0143(11) 0.0029(11)
C15 0.0353(13) 0.0222(12) 0.0218(11) 0.0024(9) 0.0117(10) 0.0026(10)
C16 0.0353(13) 0.0199(12) 0.0221(11) 0.0028(9) 0.0099(10) 0.0040(9)
C17 0.0289(12) 0.0252(12) 0.0244(12) 0.0005(10) 0.0082(10) 0.0007(10)
C18 0.0290(13) 0.0252(12) 0.0228(11) -0.0012(9) 0.0054(10) 0.0065(10)
C19 0.0368(14) 0.0196(12) 0.0257(12) 0.0015(9) 0.0057(10) 0.0044(10)
C20 0.0338(13) 0.0227(12) 0.0234(12) 0.0037(9) 0.0092(10) 0.0022(10)
C21 0.0394(14) 0.0204(12) 0.0360(14) 0.0022(10) 0.0172(11) 0.0031(10)
C22 0.0338(14) 0.0347(14) 0.0431(15) -0.0025(12) 0.0088(12) 0.0115(11)
C23 0.0452(16) 0.0264(13) 0.0395(15) 0.0055(11) 0.0197(12) -0.0020(11)

loop_
_atom_type_symbol
_atom_type_description
_atom_type_scat_dispersion_real
_atom_type_scat_dispersion_imag
_atom_type_scat_source
C C 0.0033 0.0016 'International Tables Vol C Tables 4.2.6.8 and 6.1.1.4'
H H 0.0000 0.0000 'International Tables Vol C Tables 4.2.6.8 and 6.1.1.4'
B B 0.0013 0.0007 'International Tables Vol C Tables 4.2.6.8 and 6.1.1.4'
O O 0.0106 0.0060 'International Tables Vol C Tables 4.2.6.8 and 6.1.1.4'

loop_
_geom_angle_atom_site_label_1
_geom_angle_atom_site_label_2
_geom_angle_atom_site_label_3
_geom_angle
C4 B1 C15 130.7(2)
C4 B1 C1 102.4(2)
C15 B1 C1 126.7(2)
C10 C1 C2 117.8(2)
C10 C1 B1 133.1(2)
C2 C1 B1 109.1(2)
C7 C2 C1 123.2(2)
C7 C2 C3 131.6(2)
C1 C2 C3 105.2(2)
C4 C3 O1 116.6(2)
C4 C3 C2 116.5(2)
O1 C3 C2 126.9(2)
C3 C4 C5 103.8(2)
C3 C4 B1 106.8(2)
C5 C4 B1 149.4(2)
C6 C5 C11 117.2(2)
C6 C5 C4 106.7(2)
C11 C5 C4 136.0(2)
C14 C6 C5 126.2(2)
C14 C6 O1 124.3(2)
C5 C6 O1 109.5(2)
C3 O1 C6 103.29(17)
C2 C7 C8 118.2(2)
C2 C7 H1 120.9
C8 C7 H1 120.9
C9 C8 C7 119.4(2)
C9 C8 H2 120.3
C7 C8 H2 120.3
C8 C9 C10 120.6(2)
C8 C9 H3 119.7
C10 C9 H3 119.7
C1 C10 C9 120.8(2)
C1 C10 H4 119.6
C9 C10 H4 119.6
C12 C11 C5 117.6(2)
C12 C11 H5 121.2
C5 C11 H5 121.2
C11 C12 C13 122.1(2)
C11 C12 H6 118.9
C13 C12 H6 118.9
C14 C13 C12 121.4(2)
C14 C13 H7 119.3
C12 C13 H7 119.3
C6 C14 C13 115.4(2)
C6 C14 H8 122.3
C13 C14 H8 122.3
C20 C15 C16 118.2(2)
C20 C15 B1 120.9(2)
C16 C15 B1 120.8(2)
C17 C16 C15 120.0(2)
C17 C16 C21 118.4(2)
C15 C16 C21 121.6(2)
C18 C17 C16 121.7(2)
C18 C17 H9 119.2
C16 C17 H9 119.2
C19 C18 C17 117.7(2)
C19 C18 C22 121.1(2)
C17 C18 C22 121.2(2)
C20 C19 C18 122.5(2)
C20 C19 H10 118.8
C18 C19 H10 118.8
C19 C20 C15 119.8(2)
C19 C20 C23 119.4(2)
C15 C20 C23 120.7(2)
C16 C21 H11 109.5
C16 C21 H12 109.5
H11 C21 H12 109.5
C16 C21 H13 109.5
H11 C21 H13 109.5
H12 C21 H13 109.5
C18 C22 H14 109.5
C18 C22 H15 109.5
H14 C22 H15 109.5
C18 C22 H16 109.5
H14 C22 H16 109.5
H15 C22 H16 109.5
C20 C23 H17 109.5
C20 C23 H18 109.5
H17 C23 H18 109.5
C20 C23 H19 109.5
H17 C23 H19 109.5
H18 C23 H19 109.5

loop_
_geom_bond_atom_site_label_1
_geom_bond_atom_site_label_2
_geom_bond_distance
B1 C4 1.549(4)
B1 C15 1.565(4)
B1 C1 1.612(4)
C1 C10 1.375(3)
C1 C2 1.408(4)
C2 C7 1.362(4)
C2 C3 1.490(3)
C3 C4 1.347(3)
C3 O1 1.350(3)
C4 C5 1.443(3)
C5 C6 1.405(3)
C5 C11 1.406(3)
C6 C14 1.356(4)
C6 O1 1.416(3)
C7 C8 1.430(4)
C7 H1 0.9500
C8 C9 1.378(4)
C8 H2 0.9500
C9 C10 1.404(4)
C9 H3 0.9500
C10 H4 0.9500
C11 C12 1.380(3)
C11 H5 0.9500
C12 C13 1.403(4)
C12 H6 0.9500
C13 C14 1.376(4)
C13 H7 0.9500
C14 H8 0.9500
C15 C20 1.410(3)
C15 C16 1.415(3)
C16 C17 1.392(3)
C16 C21 1.513(3)
C17 C18 1.391(3)
C17 H9 0.9500
C18 C19 1.389(3)
C18 C22 1.506(3)
C19 C20 1.386(3)
C19 H10 0.9500
C20 C23 1.512(3)
C21 H11 0.9800
C21 H12 0.9800
C21 H13 0.9800
C22 H14 0.9800
C22 H15 0.9800
C22 H16 0.9800
C23 H17 0.9800
C23 H18 0.9800
C23 H19 0.9800

loop_
_geom_torsion_atom_site_label_1
_geom_torsion_atom_site_label_2
_geom_torsion_atom_site_label_3
_geom_torsion_atom_site_label_4
_geom_torsion
C4 B1 C1 C10 178.5(2)
C15 B1 C1 C10 2.3(4)
C4 B1 C1 C2 0.2(2)
C15 B1 C1 C2 -176.0(2)
C10 C1 C2 C7 0.4(3)
B1 C1 C2 C7 179.0(2)
C10 C1 C2 C3 -179.1(2)
B1 C1 C2 C3 -0.5(2)
C7 C2 C3 C4 -178.7(2)
C1 C2 C3 C4 0.8(3)
C7 C2 C3 O1 1.1(4)
C1 C2 C3 O1 -179.4(2)
O1 C3 C4 C5 1.3(3)
C2 C3 C4 C5 -178.84(19)
O1 C3 C4 B1 179.47(19)
C2 C3 C4 B1 -0.7(3)
C15 B1 C4 C3 176.3(2)
C1 B1 C4 C3 0.3(2)
C15 B1 C4 C5 -7.2(6)
C1 B1 C4 C5 176.8(4)
C3 C4 C5 C6 -0.9(2)
B1 C4 C5 C6 -177.4(4)
C3 C4 C5 C11 178.1(3)
B1 C4 C5 C11 1.5(6)
C11 C5 C6 C14 0.6(4)
C4 C5 C6 C14 179.8(2)
C11 C5 C6 O1 -178.92(19)
C4 C5 C6 O1 0.3(2)
C4 C3 O1 C6 -1.1(2)
C2 C3 O1 C6 179.0(2)
C14 C6 O1 C3 -179.0(2)
C5 C6 O1 C3 0.5(2)
C1 C2 C7 C8 -0.5(3)
C3 C2 C7 C8 179.0(2)
C2 C7 C8 C9 -0.1(3)
C7 C8 C9 C10 0.6(3)
C2 C1 C10 C9 0.1(3)
B1 C1 C10 C9 -178.0(2)
C8 C9 C10 C1 -0.7(4)
C6 C5 C11 C12 -0.2(3)
C4 C5 C11 C12 -179.1(2)
C5 C11 C12 C13 -0.3(4)
C11 C12 C13 C14 0.7(4)
C5 C6 C14 C13 -0.2(4)
O1 C6 C14 C13 179.2(2)
C12 C13 C14 C6 -0.4(4)
C4 B1 C15 C20 124.8(3)
C1 B1 C15 C20 -60.1(3)
C4 B1 C15 C16 -58.4(3)
C1 B1 C15 C16 116.7(3)
C20 C15 C16 C17 3.9(3)
B1 C15 C16 C17 -172.9(2)
C20 C15 C16 C21 -178.5(2)
B1 C15 C16 C21 4.7(3)
C15 C16 C17 C18 -1.0(3)
C21 C16 C17 C18 -178.8(2)
C16 C17 C18 C19 -2.2(3)
C16 C17 C18 C22 179.6(2)
C17 C18 C19 C20 2.5(3)
C22 C18 C19 C20 -179.2(2)
C18 C19 C20 C15 0.4(4)
C18 C19 C20 C23 -175.6(2)
C16 C15 C20 C19 -3.6(3)
B1 C15 C20 C19 173.3(2)
C16 C15 C20 C23 172.4(2)
B1 C15 C20 C23 -10.8(3)
